data_7251462
loop_
_publ_author_name
'Perry-Britton, Meabh K. S.'
'Du, Jessica J.'
'White, Nicholas G.'

_publ_section_title
;
 1D chains and an open 3D network from poly(diethylamidinium) cations and
 polycarboxylate anions
;
_journal_issue 5
_journal_name_full CrystEngComm
_journal_page_first 990
_journal_page_last 999
_journal_paper_doi 10.1039/D5CE01146A
_journal_volume 28
_journal_year 2026
_chemical_compound_source synthesized
_chemical_formula_moiety 'C22 H32 N, C8 H4 O4'
_chemical_formula_sum 'C30 H36 N4 O4'
_chemical_formula_weight 516.64
_space_group_IT_number 52
_space_group_name_Hall '-P 2a 2bc'
_space_group_name_H-M_alt 'P n n a'
_symmetry_cell_setting orthorhombic
_symmetry_space_group_name_Hall '-P 2a 2bc'
_symmetry_space_group_name_H-M 'P n n a'
_atom_sites_solution_hydrogens difmap
_atom_sites_solution_primary other
_audit_update_record
;
2025-11-19 deposited with the CCDC.	2026-01-09 downloaded from the CCDC.
;
_cell_angle_alpha 90
_cell_angle_beta 90
_cell_angle_gamma 90
_cell_formula_units_Z 4
_cell_length_a 9.4959(13)
_cell_length_b 17.181(2)
_cell_length_c 23.879(2)
_cell_measurement_reflns_used 2431
_cell_measurement_temperature 150
_cell_measurement_theta_max 30.83
_cell_measurement_theta_min 2.30
_cell_volume 3895.8(8)
_computing_cell_refinement 'CrysAlisPro, (Agilent, 2011)'
_computing_data_collection 'CrysAlisPro, (Agilent, 2011)'
_computing_data_reduction 'CrysAlisPro, (Agilent, 2011)'
_computing_publication_material 'CRYSTALS (Betteridge et al., 2003)'
_computing_structure_refinement 'CRYSTALS (Betteridge et al., 2003)'
_computing_structure_solution 'SHELXT, (Sheldrick, 2015)'
_diffrn_ambient_temperature 150
_diffrn_measured_fraction_theta_full 0.999
_diffrn_measured_fraction_theta_max 0.999
_diffrn_measurement_device Area
_diffrn_measurement_device_type 'Oxford Diffraction SuperNova'
_diffrn_measurement_method \w
_diffrn_radiation_monochromator mirrors
_diffrn_radiation_type 'Mo K\a'
_diffrn_radiation_wavelength 0.71073
_diffrn_reflns_av_R_equivalents 0.150
_diffrn_reflns_av_unetI/netI 9.601
_diffrn_reflns_limit_h_max 11
_diffrn_reflns_limit_h_min -10
_diffrn_reflns_limit_k_max 20
_diffrn_reflns_limit_k_min -20
_diffrn_reflns_limit_l_max 28
_diffrn_reflns_limit_l_min -28
_diffrn_reflns_number 19786
_diffrn_reflns_theta_full 25.349
_diffrn_reflns_theta_max 25.349
_diffrn_reflns_theta_min 2.308
_diffrn_standards_number 0
_exptl_absorpt_coefficient_mu 0.059
_exptl_absorpt_correction_T_max 1.00
_exptl_absorpt_correction_T_min 0.567
_exptl_absorpt_correction_type multi-scan
_exptl_absorpt_process_details 'CrysAlisPro, (Agilent, 2011)'
_exptl_crystal_colour colourless
_exptl_crystal_density_diffrn 0.881
_exptl_crystal_density_meas ?
_exptl_crystal_density_method 'not measured'
_exptl_crystal_description plate
_exptl_crystal_F_000 1104
_exptl_crystal_recrystallization_method 'Re-crystallisation from solvent: Ethanol'
_exptl_crystal_size_max 0.50
_exptl_crystal_size_mid 0.15
_exptl_crystal_size_min 0.05
_refine_diff_density_max 0.79
_refine_diff_density_min -0.75
_refine_ls_extinction_method None
_refine_ls_goodness_of_fit_ref 0.9999
_refine_ls_hydrogen_treatment constr
_refine_ls_matrix_type full
_refine_ls_number_parameters 195
_refine_ls_number_reflns 3580
_refine_ls_number_restraints 223
_refine_ls_R_factor_all 0.2583
_refine_ls_R_factor_gt 0.1848
_refine_ls_shift/su_max 0.0000915
_refine_ls_shift/su_mean 0.0000085
_refine_ls_structure_factor_coef Fsqd
_refine_ls_weighting_details
;
 Method= Quasi-Unit weights 
 W = 1.0 or 1./4Fsq 
;
_refine_ls_weighting_scheme calc
_refine_ls_wR_factor_all 0.2336
_refine_ls_wR_factor_gt 0.2268
_refine_ls_wR_factor_ref 0.2336
_reflns_limit_h_max 11
_reflns_limit_h_min 0
_reflns_limit_k_max 20
_reflns_limit_k_min 0
_reflns_limit_l_max 28
_reflns_limit_l_min 0
_reflns_number_gt 1694
_reflns_number_total 3580
_reflns_threshold_expression I>2.0\s(I)
_oxford_diffrn_Wilson_B_factor 3.30
_oxford_diffrn_Wilson_scale 209.87
_oxford_refine_ls_scale 0.11205(8)
_cod_data_source_file d5ce01146a2.cif
_cod_data_source_block Biphen_TP
_cod_depositor_comments
;
The following automatic conversions were performed:

data item '_exptl_crystal_density_meas' value 'not measured' was
changed to '?' -- the value is perceived as not measured.

Automatic conversion script
Id: cif_fix_values 8170 2020-07-09 18:12:32Z antanas 
;
_cod_original_sg_symbol_H-M 'P n n a '
_cod_database_code 7251462
_oxford_refine_reflns_threshold_expression I>-3.0\s(I)
_refine_ls_r_factor_ref 0.2583
_reflns_number_all 3580
_platon_squeeze_void_probe_radius 1.20

loop_
_symmetry_equiv_pos_as_xyz
x,y,z
-x,-y,-z
x+1/2,-y+1/2,z+1/2
-x+1/2,y+1/2,-z+1/2
-x+1/2,-y,z
x+1/2,y,-z
x,-y+1/2,-z+1/2
-x,y+1/2,z+1/2

loop_
_atom_site_label
_atom_site_type_symbol
_atom_site_fract_x
_atom_site_fract_y
_atom_site_fract_z
_atom_site_U_iso_or_equiv
_atom_site_occupancy
_atom_site_adp_type
_atom_site_refinement_flags_posn
_atom_site_refinement_flags_adp
_atom_site_refinement_flags_occupancy
_atom_site_disorder_assembly
_atom_site_disorder_group
_atom_site_attached_hydrogens
C1 C 0.4795(14) 0.3613(9) 0.4578(7) 0.1447 0.7500 Uani D U . . 1 .
C2 C 0.6262(13) 0.3709(6) 0.4404(4) 0.1159 1.0000 Uani D U . . . .
N3 N 0.6852(9) 0.4431(4) 0.4649(3) 0.0977 1.0000 Uani D U . . . .
C4 C 0.7500 0.5000 0.4379(4) 0.0829 1.0000 Uani DS TU . . . .
C5 C 0.7500 0.5000 0.3750(3) 0.0729 1.0000 Uani DS TU . . . .
C6 C 0.6296(8) 0.5244(5) 0.3458(3) 0.0795 1.0000 Uani D U . . . .
C7 C 0.6294(7) 0.5239(5) 0.2866(2) 0.0607 1.0000 Uani D U . . . .
C8 C 0.7500 0.5000 0.2580(4) 0.0543 1.0000 Uani DS TU . . . .
C9 C 0.7500 0.5000 0.1958(4) 0.0575 1.0000 Uani DS TU . . . .
C10 C 0.6293(7) 0.4804(5) 0.1661(2) 0.0614 1.0000 Uani D U . . . .
C11 C 0.6286(8) 0.4797(5) 0.1076(3) 0.0723 1.0000 Uani D U . . . .
C12 C 0.7500 0.5000 0.0780(3) 0.0625 1.0000 Uani DS TU . . . .
C13 C 0.7500 0.5000 0.0159(3) 0.0637 1.0000 Uani DS TU . . . .
N14 N 0.7809(8) 0.4353(3) -0.0113(2) 0.0669 1.0000 Uani D U . . . .
C15 C 0.8192(11) 0.3595(4) 0.0135(4) 0.0868 1.0000 Uani D U . . . .
C16 C 0.9767(14) 0.3493(9) 0.0104(7) 0.0854 0.5000 Uani D U . . 3 .
O51 O 0.6947(9) 0.4429(4) 0.5823(2) 0.1098 1.0000 Uani . . . . . .
C52 C 0.7500 0.5000 0.6065(4) 0.0697 1.0000 Uani DS T . . . .
C53 C 0.7500 0.5000 0.6689(4) 0.0773 1.0000 Uani DS T . . . .
C54 C 0.7301(9) 0.5693(5) 0.6991(3) 0.0592 1.0000 Uani . . . . . .
C55 C 0.7262(10) 0.5699(5) 0.7573(3) 0.0559 1.0000 Uani . . . . . .
C56 C 0.7500 0.5000 0.7865(3) 0.0429 1.0000 Uani DS T . . . .
C57 C 0.7500 0.5000 0.8493(4) 0.0450 1.0000 Uani DS T . . . .
O58 O 0.7169(7) 0.5617(3) 0.8741(2) 0.0671 1.0000 Uani . . . . . .
C101 C 0.738(3) 0.3079(15) 0.437(2) 0.1911 0.2500 Uani D U . . 2 .
C116 C 0.889(2) 0.3035(9) -0.0272(7) 0.1096 0.5000 Uani D U . . 4 .
H11 H 0.4396 0.3151 0.4426 0.1828 0.7500 Uiso R . . . 1 .
H12 H 0.4735 0.3597 0.4975 0.1828 0.7500 Uiso R . . . 1 .
H13 H 0.4294 0.4052 0.4442 0.1828 0.7500 Uiso R . . . 1 .
H61 H 0.5477 0.5401 0.3657 0.0823 1.0000 Uiso R . . . . .
H71 H 0.5492 0.5425 0.2669 0.0759 1.0000 Uiso R . . . . .
H101 H 0.5464 0.4668 0.1860 0.0745 1.0000 Uiso R . . . . .
H111 H 0.5456 0.4656 0.0878 0.0761 1.0000 Uiso R . . . . .
H161 H 0.9996 0.3007 0.0271 0.1480 0.5000 Uiso R . . . 3 .
H162 H 1.0230 0.3900 0.0301 0.1480 0.5000 Uiso R . . . 3 .
H163 H 1.0064 0.3494 -0.0276 0.1480 0.5000 Uiso R . . . 3 .
H541 H 0.7140 0.6166 0.6794 0.0670 1.0000 Uiso R . . . . .
H551 H 0.7157 0.6173 0.7773 0.0661 1.0000 Uiso R . . . . .
H1011 H 0.8247 0.3298 0.4250 0.2110 0.2500 Uiso R . . . 2 .
H1012 H 0.7508 0.2845 0.4729 0.2110 0.2500 Uiso R . . . 2 .
H1013 H 0.7083 0.2695 0.4111 0.2110 0.2500 Uiso R . . . 2 .
H1161 H 0.9106 0.2555 -0.0096 0.1407 0.5000 Uiso R . . . 4 .
H1162 H 0.9731 0.3293 -0.0376 0.1407 0.5000 Uiso R . . . 4 .
H1163 H 0.8333 0.2939 -0.0597 0.1407 0.5000 Uiso R . . . 4 .
H21 H 0.6751 0.3268 0.4528 0.1304 0.7500 Uiso . . . . 1 .
H22 H 0.6296 0.3750 0.4009 0.1304 0.7500 Uiso . . . . 1 .
H23 H 0.5453 0.3562 0.4623 0.1304 0.2500 Uiso . . . . 2 .
H24 H 0.5951 0.3827 0.4034 0.1304 0.2500 Uiso . . . . 2 .
H151 H 0.7942 0.3592 0.0523 0.1075 0.5000 Uiso . . . . 3 .
H152 H 0.7663 0.3194 -0.0050 0.1075 0.5000 Uiso . . . . 3 .
H153 H 0.8852 0.3672 0.0423 0.1075 0.5000 Uiso . . . . 4 .
H154 H 0.7348 0.3371 0.0292 0.1075 0.5000 Uiso . . . . 4 .
H31 H 0.6814 0.4472 0.5008 0.1332 1.0000 Uiso R . . . . .
H141 H 0.7801 0.4378 -0.0472 0.0951 1.0000 Uiso R . . . . .

loop_
_atom_site_aniso_label
_atom_site_aniso_U_11
_atom_site_aniso_U_22
_atom_site_aniso_U_33
_atom_site_aniso_U_23
_atom_site_aniso_U_13
_atom_site_aniso_U_12
C1 0.139(11) 0.143(14) 0.153(14) -0.005(10) 0.002(11) -0.010(11)
C2 0.168(9) 0.143(8) 0.037(5) -0.003(5) 0.011(7) -0.069(7)
N3 0.129(6) 0.133(7) 0.031(4) -0.001(4) 0.011(4) -0.050(6)
C4 0.117(7) 0.109(9) 0.022(4) 0.0000 0.0000 -0.029(8)
C5 0.118(6) 0.079(9) 0.021(4) 0.0000 0.0000 -0.008(7)
C6 0.117(6) 0.088(7) 0.034(3) -0.011(5) 0.004(3) 0.014(6)
C7 0.048(4) 0.098(8) 0.037(3) -0.009(4) 0.000(3) 0.019(5)
C8 0.039(4) 0.085(9) 0.039(3) 0.0000 0.0000 0.012(6)
C9 0.042(3) 0.091(9) 0.039(3) 0.0000 0.0000 0.016(6)
C10 0.042(3) 0.102(8) 0.039(3) -0.007(5) -0.000(3) 0.017(5)
C11 0.091(5) 0.087(8) 0.039(3) -0.002(5) -0.005(3) 0.008(6)
C12 0.088(5) 0.067(8) 0.032(4) 0.0000 0.0000 0.031(7)
C13 0.098(4) 0.060(5) 0.033(4) 0.0000 0.0000 0.027(7)
N14 0.102(4) 0.065(4) 0.033(3) 0.006(3) 0.006(4) 0.048(5)
C15 0.137(8) 0.057(4) 0.066(6) 0.018(4) -0.002(6) 0.027(6)
C16 0.131(8) 0.083(12) 0.043(11) 0.031(9) -0.006(11) 0.010(12)
O51 0.188(9) 0.115(6) 0.027(3) -0.014(4) -0.008(4) -0.065(6)
C52 0.075(12) 0.107(13) 0.027(6) 0.0000 0.0000 0.015(11)
C53 0.175(17) 0.026(7) 0.032(7) 0.0000 0.0000 0.012(10)
C54 0.066(7) 0.061(6) 0.051(5) 0.005(5) -0.002(5) 0.012(6)
C55 0.082(7) 0.061(6) 0.024(4) -0.008(4) -0.003(5) -0.017(6)
C56 0.045(8) 0.054(8) 0.029(7) 0.0000 0.0000 0.014(7)
C57 0.055(10) 0.048(8) 0.032(6) 0.0000 0.0000 0.011(7)
O58 0.102(6) 0.068(4) 0.031(3) 0.000(3) 0.003(3) 0.012(4)
C101 0.22(2) 0.18(2) 0.17(2) 0.004(15) 0.000(18) -0.023(14)
C116 0.115(15) 0.087(13) 0.127(14) -0.01(1) 0.008(12) 0.033(11)

loop_
_atom_type_symbol
_atom_type_scat_dispersion_real
_atom_type_scat_dispersion_imag
_atom_type_scat_Cromer_Mann_a1
_atom_type_scat_Cromer_Mann_b1
_atom_type_scat_Cromer_Mann_a2
_atom_type_scat_Cromer_Mann_b2
_atom_type_scat_Cromer_Mann_a3
_atom_type_scat_Cromer_Mann_b3
_atom_type_scat_Cromer_Mann_a4
_atom_type_scat_Cromer_Mann_b4
_atom_type_scat_Cromer_Mann_c
_atom_type_scat_source
C 0.0033 0.0016 2.3100 20.8439 1.0200 10.2075 1.5886 0.5687 0.8650 51.6512 0.2156 'International Tables Vol C 4.2.6.8 and 6.1.1.4'
H 0.0000 0.0000 0.4930 10.5109 0.3229 26.1257 0.1402 3.1424 0.0408 57.7998 0.0030 'International Tables Vol C 4.2.6.8 and 6.1.1.4'
O 0.0106 0.0060 3.0485 13.2771 2.2868 5.7011 1.5463 0.3239 0.8670 32.9089 0.2508 'International Tables Vol C 4.2.6.8 and 6.1.1.4'
N 0.0061 0.0033 12.2126 0.0057 3.1322 9.8933 2.0125 28.9975 1.1663 0.5826 -11.5290 'International Tables Vol C 4.2.6.8 and 6.1.1.4'

loop_
_geom_angle_atom_site_label_1
_geom_angle_site_symmetry_1
_geom_angle_atom_site_label_2
_geom_angle_site_symmetry_2
_geom_angle_atom_site_label_3
_geom_angle_site_symmetry_3
_geom_angle
_geom_angle_publ_flag
C2 . C1 . H11 . 111.4 no
C2 . C1 . H12 . 110.1 no
H11 . C1 . H12 . 109.5 no
C2 . C1 . H13 . 106.8 no
H11 . C1 . H13 . 109.5 no
H12 . C1 . H13 . 109.5 no
C2 . N3 . C4 . 127.0(7) yes
C2 . N3 . H31 . 116.5 no
C4 . N3 . H31 . 116.4 no
N3 . C4 . N3 5_665 121.7(9) yes
N3 . C4 . C5 . 119.1(5) yes
N3 5_665 C4 . C5 . 119.1(5) yes
C4 . C5 . C6 5_665 119.8(4) yes
C4 . C5 . C6 . 119.8(4) yes
C6 5_665 C5 . C6 . 120.4(7) yes
C5 . C6 . C7 . 119.7(6) yes
C5 . C6 . H61 . 120.2 no
C7 . C6 . H61 . 120.0 no
C6 . C7 . C8 . 119.3(6) yes
C6 . C7 . H71 . 119.6 no
C8 . C7 . H71 . 121.0 no
C7 . C8 . C7 5_665 121.4(8) yes
C7 . C8 . C9 . 119.3(4) yes
C7 5_665 C8 . C9 . 119.3(4) yes
C8 . C9 . C10 5_665 120.7(4) yes
C8 . C9 . C10 . 120.7(4) yes
C10 5_665 C9 . C10 . 118.5(8) yes
C9 . C10 . C11 . 121.1(6) yes
C9 . C10 . H101 . 119.1 no
C11 . C10 . H101 . 119.7 no
C10 . C11 . C12 . 120.0(6) yes
C10 . C11 . H111 . 120.2 no
C12 . C11 . H111 . 119.8 no
C11 . C12 . C11 5_665 119.3(8) yes
C11 . C12 . C13 . 120.4(4) yes
C11 5_665 C12 . C13 . 120.4(4) yes
C12 . C13 . N14 5_665 119.4(4) yes
C12 . C13 . N14 . 119.4(4) yes
N14 5_665 C13 . N14 . 121.1(8) yes
C13 . N14 . C15 . 126.9(6) yes
C13 . N14 . H141 . 116.5 no
C15 . N14 . H141 . 116.6 no
C15 . C16 . H161 . 108.0 no
C15 . C16 . H162 . 110.5 no
H161 . C16 . H162 . 109.5 no
C15 . C16 . H163 . 109.9 no
H161 . C16 . H163 . 109.5 no
H162 . C16 . H163 . 109.5 no
O51 5_665 C52 . O51 . 125.2(10) yes
O51 5_665 C52 . C53 . 117.4(5) yes
O51 . C52 . C53 . 117.4(5) yes
C52 . C53 . C54 5_665 120.9(5) yes
C52 . C53 . C54 . 120.9(5) yes
C54 5_665 C53 . C54 . 118.3(9) yes
C53 . C54 . C55 . 121.5(9) yes
C53 . C54 . H541 . 119.6 no
C55 . C54 . H541 . 118.8 no
C54 . C55 . C56 . 119.0(9) yes
C54 . C55 . H551 . 120.9 no
C56 . C55 . H551 . 119.9 no
C55 . C56 . C55 5_665 120.6(8) yes
C55 . C56 . C57 . 119.7(4) yes
C55 5_665 C56 . C57 . 119.7(4) yes
C56 . C57 . O58 5_665 118.2(4) yes
C56 . C57 . O58 . 118.2(4) yes
O58 5_665 C57 . O58 . 123.6(9) yes
C2 . C101 . H1011 . 109.7 no
C2 . C101 . H1012 . 110.1 no
H1011 . C101 . H1012 . 109.5 no
C2 . C101 . H1013 . 108.6 no
H1011 . C101 . H1013 . 109.5 no
H1012 . C101 . H1013 . 109.5 no
C15 . C116 . H1161 . 111.2 no
C15 . C116 . H1162 . 103.8 no
H1161 . C116 . H1162 . 109.5 no
C15 . C116 . H1163 . 113.2 no
H1161 . C116 . H1163 . 109.5 no
H1162 . C116 . H1163 . 109.5 no

loop_
_geom_bond_atom_site_label_1
_geom_bond_site_symmetry_1
_geom_bond_atom_site_label_2
_geom_bond_site_symmetry_2
_geom_bond_distance
_geom_bond_publ_flag
C1 . C2 . 1.463(9) yes
C1 . H11 . 0.950 no
C1 . H12 . 0.950 no
C1 . H13 . 0.950 no
C2 . N3 . 1.481(8) yes
N3 . C4 . 1.323(6) yes
N3 . H31 . 0.860 no
C4 . C5 . 1.502(8) yes
C5 . C6 5_665 1.403(7) yes
C5 . C6 . 1.403(7) yes
C6 . C7 . 1.416(7) yes
C6 . H61 . 0.950 no
C7 . C8 . 1.395(6) yes
C7 . H71 . 0.950 no
C8 . C9 . 1.485(11) yes
C9 . C10 5_665 1.389(7) yes
C9 . C10 . 1.389(7) yes
C10 . C11 . 1.397(7) yes
C10 . H101 . 0.950 no
C11 . C12 . 1.396(7) yes
C11 . H111 . 0.950 no
C12 . C13 . 1.483(8) yes
C13 . N14 5_665 1.321(6) yes
C13 . N14 . 1.321(6) yes
N14 . C15 . 1.475(7) yes
N14 . H141 . 0.860 no
C16 . H161 . 0.950 no
C16 . H162 . 0.950 no
C16 . H163 . 0.950 no
O51 . C52 . 1.253(7) yes
C52 . C53 . 1.490(8) yes
C53 . C54 5_665 1.404(9) yes
C53 . C54 . 1.404(9) yes
C54 . C55 . 1.391(8) yes
C54 . H541 . 0.950 no
C55 . C56 . 1.407(9) yes
C55 . H551 . 0.950 no
C56 . C57 . 1.502(8) yes
C57 . O58 5_665 1.254(6) yes
C57 . O58 . 1.254(6) yes
C101 . H1011 . 0.950 no
C101 . H1012 . 0.950 no
C101 . H1013 . 0.950 no
C116 . H1161 . 0.950 no
C116 . H1162 . 0.950 no
C116 . H1163 . 0.950 no

loop_
_geom_hbond_atom_site_label_D
_geom_hbond_site_symmetry_D
_geom_hbond_atom_site_label_H
_geom_hbond_site_symmetry_H
_geom_hbond_atom_site_label_A
_geom_hbond_site_symmetry_A
_geom_hbond_angle_DHA
_geom_hbond_distance_DH
_geom_hbond_distance_HA
_geom_hbond_distance_DA
_geom_hbond_publ_flag
C1 . H11 . C116 3_455 137 0.95 2.22 2.982(11) yes
C1 . H13 . O51 6_456 140 0.95 2.41 3.193(11) yes
C101 . H1012 . C15 7_555 123 0.95 2.58 3.202(11) yes
C101 . H1012 . C116 7_555 146 0.95 2.38 3.214(11) yes
C116 . H1161 . C1 3_554 133 0.95 2.25 2.982(11) yes
C101 . H21 . C1 . 153 0.78 1.95 2.668(11) yes
C101 . H21 . C2 . 125 0.78 0.94 1.520(11) yes
N3 . H31 . O51 . 171 0.86 1.95 2.806(11) yes
N14 . H141 . O58 5_664 177 0.86 1.88 2.737(11) yes

loop_
_platon_squeeze_void_nr
_platon_squeeze_void_average_x
_platon_squeeze_void_average_y
_platon_squeeze_void_average_z
_platon_squeeze_void_volume
_platon_squeeze_void_count_electrons
_platon_squeeze_void_content
1 -0.099 0.250 0.250 306 97 ' '
2 -0.006 0.250 0.750 306 97 ' '
3 0.040 0.750 0.750 306 97 ' '
4 -0.091 0.750 0.250 306 97 ' '
